data_2204780
loop_
_publ_author_name
'Xiao-Hang, Qiu'
'Hong-Yan, Wu'

_publ_section_title Chloro{2-[(5-nitrosalicylidene)aminoethyl]-1<i>H</i>-benzimidazole}copper(II)
_journal_issue 12
_journal_name_full 'Acta Crystallographica Section E'
_journal_page_first m1855
_journal_page_last m1856
_journal_paper_doi 10.1107/S1600536804029034
_journal_volume 60
_journal_year 2004
_chemical_formula_iupac '[Cu (C16 H13 N4 O3) Cl]'
_chemical_formula_moiety 'C16 H13 Cl Cu N4 O3'
_chemical_formula_sum 'C16 H13 Cl Cu N4 O3'
_chemical_formula_weight 408.29
_chemical_name_systematic
;
Chloro{2-[(5-nitrosalicylidene)aminoethyl]-1H-benzimidazole}copper(II)
;
_space_group_IT_number 14
_symmetry_cell_setting monoclinic
_symmetry_space_group_name_Hall '-P 2yn'
_symmetry_space_group_name_H-M 'P 1 21/n 1'
_atom_sites_solution_hydrogens geom
_atom_sites_solution_primary direct
_atom_sites_solution_secondary difmap
_cell_angle_alpha 90.00
_cell_angle_beta 98.311(5)
_cell_angle_gamma 90.00
_cell_formula_units_Z 4
_cell_length_a 8.047(3)
_cell_length_b 14.384(5)
_cell_length_c 14.386(5)
_cell_measurement_reflns_used 921
_cell_measurement_temperature 293(2)
_cell_measurement_theta_max 24.90
_cell_measurement_theta_min 2.74
_cell_volume 1647.7(10)
_computing_cell_refinement SMART
_computing_data_collection 'SMART (Bruker, 1998)'
_computing_data_reduction 'SAINT (Bruker, 1998)'
_computing_molecular_graphics 'SHELXTL (Bruker, 1998)'
_computing_publication_material SHELXTL
_computing_structure_refinement 'SHELXL97 (Sheldrick, 1997)'
_computing_structure_solution 'SHELXS97 (Sheldrick, 1997)'
_diffrn_ambient_temperature 293(2)
_diffrn_measured_fraction_theta_full 0.996
_diffrn_measured_fraction_theta_max 0.996
_diffrn_measurement_device_type 'Bruker SMART CCD area-detector'
_diffrn_measurement_method '\f and \w '
_diffrn_radiation_monochromator graphite
_diffrn_radiation_source 'fine-focus sealed tube'
_diffrn_radiation_type MoK\a
_diffrn_radiation_wavelength 0.71073
_diffrn_reflns_av_R_equivalents 0.035
_diffrn_reflns_av_sigmaI/netI 0.045
_diffrn_reflns_limit_h_max 10
_diffrn_reflns_limit_h_min -9
_diffrn_reflns_limit_k_max 9
_diffrn_reflns_limit_k_min -17
_diffrn_reflns_limit_l_max 16
_diffrn_reflns_limit_l_min -17
_diffrn_reflns_number 9165
_diffrn_reflns_theta_full 26.3
_diffrn_reflns_theta_max 26.3
_diffrn_reflns_theta_min 2.0
_diffrn_standards_decay_% 0
_diffrn_standards_number 0
_exptl_absorpt_coefficient_mu 1.51
_exptl_absorpt_correction_T_max 0.739
_exptl_absorpt_correction_T_min 0.590
_exptl_absorpt_correction_type multi-scan
_exptl_absorpt_process_details '(SADABS; Sheldrick, 1996)'
_exptl_crystal_colour green
_exptl_crystal_density_diffrn 1.646
_exptl_crystal_density_method 'not measured'
_exptl_crystal_description block
_exptl_crystal_F_000 828
_exptl_crystal_size_max 0.28
_exptl_crystal_size_mid 0.24
_exptl_crystal_size_min 0.20
_refine_diff_density_max 0.47
_refine_diff_density_min -0.38
_refine_ls_extinction_method none
_refine_ls_goodness_of_fit_ref 1.02
_refine_ls_hydrogen_treatment mixed
_refine_ls_matrix_type full
_refine_ls_number_parameters 226
_refine_ls_number_reflns 3311
_refine_ls_number_restraints 0
_refine_ls_restrained_S_all 1.02
_refine_ls_R_factor_all 0.068
_refine_ls_R_factor_gt 0.038
_refine_ls_shift/su_max 0.001
_refine_ls_shift/su_mean 0.000
_refine_ls_structure_factor_coef Fsqd
_refine_ls_weighting_details 'calc w = 1/[\s^2^(Fo^2^)+(0.0374P)^2^+0.6734P] where P = (Fo^2^+2Fc^2^)/3'
_refine_ls_weighting_scheme calc
_refine_ls_wR_factor_gt 0.078
_refine_ls_wR_factor_ref 0.088
_reflns_number_gt 2319
_reflns_number_total 3311
_reflns_threshold_expression I>2\s(I)
_cod_data_source_file rn6029.cif
_cod_data_source_block I
_cod_depositor_comments
;
The following automatic conversions were performed:
'_symmetry_cell_setting' value 'Monoclinic' changed to 'monoclinic'
according to '/home/saulius/struct/CIF-dictionaries/cif_core.dic'
dictionary named 'cif_core.dic' version 2.4.1 from 2010-06-29.

Automatic conversion script
Id: cif_fix_enum 1527 2010-12-29 10:47:43Z saulius 

The following automatic conversions were performed:

'_symmetry_cell_setting' value 'Monoclinic' changed to 'monoclinic'
according to /home/saulius/struct/CIF-dictionaries/cif_core.dic
dictionary named 'cif_core.dic' version 2.4.1 from 2010-06-29.

Automatic conversion script
Id: cif_fix_values 1715 2011-07-08 13:25:40Z adriana 
;
_cod_original_cell_volume 1647.7(9)
_cod_original_sg_symbol_H-M 'P 21/n'
_cod_database_code 2204780
_cod_database_fobs_code 2204780

loop_
_symmetry_equiv_pos_as_xyz
'x, y, z'
'-x+1/2, y+1/2, -z+1/2'
'-x, -y, -z'
'x-1/2, -y-1/2, z-1/2'

loop_
_atom_site_label
_atom_site_fract_x
_atom_site_fract_y
_atom_site_fract_z
_atom_site_U_iso_or_equiv
_atom_site_adp_type
_atom_site_calc_flag
_atom_site_refinement_flags
_atom_site_occupancy
_atom_site_type_symbol
Cu1 0.13971(4) 0.80280(2) 0.66393(3) 0.03946(14) Uani d . 1 Cu
Cl1 0.01042(10) 0.91587(6) 0.73742(7) 0.0597(3) Uani d . 1 Cl
O1 -0.0583(2) 0.74724(14) 0.60277(17) 0.0488(6) Uani d . 1 O
O2 -0.3560(3) 0.35596(16) 0.50296(18) 0.0604(7) Uani d . 1 O
O3 -0.1340(3) 0.31515(16) 0.5946(2) 0.0686(8) Uani d . 1 O
N1 0.3480(3) 0.86815(16) 0.65170(17) 0.0357(6) Uani d . 1 N
N2 0.6183(3) 0.89847(18) 0.66768(18) 0.0413(6) Uani d . 1 N
H2 0.7251 0.8903 0.6804 0.050 Uiso calc R 1 H
N3 0.2496(3) 0.68545(16) 0.70273(18) 0.0367(6) Uani d . 1 N
N4 -0.2249(3) 0.37504(18) 0.55447(19) 0.0443(7) Uani d . 1 N
C1 0.3688(4) 0.9609(2) 0.6245(2) 0.0370(7) Uani d . 1 C
C2 0.2527(4) 1.0272(2) 0.5880(2) 0.0455(8) Uani d . 1 C
H2A 0.1382 1.0144 0.5785 0.055 Uiso calc R 1 H
C3 0.3133(5) 1.1123(2) 0.5663(2) 0.0560(9) Uani d . 1 C
H3 0.2380 1.1577 0.5407 0.067 Uiso calc R 1 H
C4 0.4844(5) 1.1331(3) 0.5813(3) 0.0631(10) Uani d . 1 C
H4 0.5203 1.1924 0.5682 0.076 Uiso calc R 1 H
C5 0.6004(5) 1.0669(2) 0.6154(2) 0.0529(9) Uani d . 1 C
H5 0.7149 1.0797 0.6244 0.063 Uiso calc R 1 H
C6 0.5400(4) 0.9806(2) 0.6359(2) 0.0400(7) Uani d . 1 C
C7 0.5012(3) 0.8340(2) 0.6754(2) 0.0353(7) Uani d . 1 C
C8 0.5421(4) 0.7360(2) 0.7031(2) 0.0409(8) Uani d . 1 C
H8A 0.6525 0.7344 0.7405 0.049 Uiso calc R 1 H
H8B 0.5476 0.6998 0.6467 0.049 Uiso calc R 1 H
C9 0.4183(4) 0.6902(2) 0.7583(2) 0.0428(8) Uani d . 1 C
H9A 0.4566 0.6279 0.7760 0.051 Uiso calc R 1 H
H9B 0.4129 0.7253 0.8154 0.051 Uiso calc R 1 H
C10 0.1825(4) 0.6058(2) 0.6874(2) 0.0350(7) Uani d . 1 C
H10 0.2436 0.5547 0.7127 0.042 Uiso calc R 1 H
C11 0.0194(3) 0.58796(19) 0.6339(2) 0.0329(7) Uani d . 1 C
C12 -0.0291(4) 0.4946(2) 0.6217(2) 0.0343(7) Uani d . 1 C
H12 0.0385 0.4478 0.6515 0.041 Uiso calc R 1 H
C13 -0.1765(4) 0.4722(2) 0.5657(2) 0.0347(7) Uani d . 1 C
C14 -0.2768(4) 0.5398(2) 0.5172(2) 0.0402(8) Uani d . 1 C
H14 -0.3724 0.5230 0.4764 0.048 Uiso calc R 1 H
C15 -0.2341(4) 0.6308(2) 0.5300(2) 0.0420(8) Uani d . 1 C
H15 -0.3030 0.6759 0.4981 0.050 Uiso calc R 1 H
C16 -0.0880(3) 0.6592(2) 0.5902(2) 0.0363(7) Uani d . 1 C

loop_
_atom_site_aniso_label
_atom_site_aniso_U_11
_atom_site_aniso_U_22
_atom_site_aniso_U_33
_atom_site_aniso_U_12
_atom_site_aniso_U_13
_atom_site_aniso_U_23
Cu1 0.02488(19) 0.0292(2) 0.0620(3) -0.00037(16) -0.00158(16) -0.00202(19)
Cl1 0.0306(4) 0.0499(5) 0.0994(8) -0.0043(4) 0.0124(4) -0.0260(5)
O1 0.0308(11) 0.0295(12) 0.0792(17) -0.0013(9) -0.0155(11) -0.0017(12)
O2 0.0529(15) 0.0449(14) 0.0750(17) -0.0143(12) -0.0190(13) -0.0018(13)
O3 0.0713(17) 0.0357(13) 0.088(2) -0.0102(13) -0.0258(15) 0.0150(13)
N1 0.0286(13) 0.0325(13) 0.0452(15) -0.0022(10) 0.0022(11) -0.0025(12)
N2 0.0275(13) 0.0507(16) 0.0452(15) -0.0045(12) 0.0042(12) 0.0003(14)
N3 0.0272(12) 0.0330(14) 0.0464(16) -0.0037(11) -0.0066(11) 0.0014(12)
N4 0.0471(16) 0.0356(15) 0.0478(17) -0.0098(13) -0.0014(14) 0.0031(13)
C1 0.0379(17) 0.0358(17) 0.0376(18) -0.0043(13) 0.0067(14) -0.0017(14)
C2 0.0443(19) 0.0437(18) 0.047(2) 0.0021(15) 0.0018(16) 0.0018(16)
C3 0.074(3) 0.0411(19) 0.053(2) 0.0016(19) 0.0094(19) 0.0094(17)
C4 0.083(3) 0.045(2) 0.063(3) -0.014(2) 0.015(2) 0.008(2)
C5 0.051(2) 0.056(2) 0.053(2) -0.0210(18) 0.0126(18) 0.0050(19)
C6 0.0390(18) 0.0455(18) 0.0364(18) -0.0082(15) 0.0082(14) 0.0008(15)
C7 0.0280(15) 0.0407(16) 0.0372(17) -0.0023(13) 0.0051(13) -0.0049(14)
C8 0.0274(15) 0.0408(17) 0.051(2) 0.0043(13) -0.0066(14) -0.0059(16)
C9 0.0361(17) 0.0358(17) 0.051(2) -0.0031(14) -0.0111(14) 0.0062(16)
C10 0.0332(16) 0.0314(16) 0.0382(18) 0.0001(13) -0.0027(13) 0.0050(13)
C11 0.0319(15) 0.0328(15) 0.0332(16) -0.0036(13) 0.0021(13) -0.0029(13)
C12 0.0342(16) 0.0350(16) 0.0326(17) -0.0014(13) 0.0013(13) 0.0049(14)
C13 0.0344(16) 0.0317(15) 0.0370(18) -0.0070(13) 0.0020(13) -0.0009(14)
C14 0.0301(16) 0.0422(18) 0.0455(19) -0.0070(14) -0.0043(14) -0.0006(15)
C15 0.0293(16) 0.0359(17) 0.057(2) 0.0030(13) -0.0060(14) 0.0023(16)
C16 0.0288(15) 0.0327(16) 0.0464(19) -0.0013(13) 0.0017(14) -0.0020(15)

loop_
_atom_type_symbol
_atom_type_description
_atom_type_scat_dispersion_real
_atom_type_scat_dispersion_imag
_atom_type_scat_source
C C 0.0033 0.0016 ' International Tables Vol C Tables 4.2.6.8 and 6.1.1.4'
H H 0.0000 0.0000 ' International Tables Vol C Tables 4.2.6.8 and 6.1.1.4'
N N 0.0061 0.0033 ' International Tables Vol C Tables 4.2.6.8 and 6.1.1.4'
O O 0.0106 0.0060 ' International Tables Vol C Tables 4.2.6.8 and 6.1.1.4'
Cl Cl 0.1484 0.1585 ' International Tables Vol C Tables 4.2.6.8 and 6.1.1.4'
Cu Cu 0.3201 1.2651 ' International Tables Vol C Tables 4.2.6.8 and 6.1.1.4'

loop_
_geom_angle_atom_site_label_1
_geom_angle_atom_site_label_2
_geom_angle_atom_site_label_3
_geom_angle
_geom_angle_publ_flag
O1 Cu1 N3 94.85(9) yes
O1 Cu1 N1 147.35(11) yes
N3 Cu1 N1 94.75(10) yes
O1 Cu1 Cl1 96.18(7) yes
N3 Cu1 Cl1 134.89(9) yes
N1 Cu1 Cl1 98.87(7) yes
C16 O1 Cu1 127.29(18) yes
C7 N1 C1 106.2(2) ?
C7 N1 Cu1 125.3(2) yes
C1 N1 Cu1 128.30(19) yes
C7 N2 C6 109.0(2) ?
C7 N2 H2 125.5 ?
C6 N2 H2 125.5 ?
C10 N3 C9 118.1(2) ?
C10 N3 Cu1 124.5(2) yes
C9 N3 Cu1 117.32(18) yes
O3 N4 O2 122.1(3) ?
O3 N4 C13 119.6(3) ?
O2 N4 C13 118.3(3) ?
C2 C1 C6 120.4(3) ?
C2 C1 N1 131.1(3) ?
C6 C1 N1 108.4(3) ?
C3 C2 C1 117.3(3) ?
C3 C2 H2A 121.3 ?
C1 C2 H2A 121.3 ?
C2 C3 C4 122.1(3) ?
C2 C3 H3 118.9 ?
C4 C3 H3 118.9 ?
C5 C4 C3 120.8(3) ?
C5 C4 H4 119.6 ?
C3 C4 H4 119.6 ?
C4 C5 C6 117.2(3) ?
C4 C5 H5 121.4 ?
C6 C5 H5 121.4 ?
C5 C6 N2 132.8(3) ?
C5 C6 C1 122.1(3) ?
N2 C6 C1 105.1(3) ?
N1 C7 N2 111.2(3) ?
N1 C7 C8 125.5(3) ?
N2 C7 C8 123.2(3) ?
C7 C8 C9 114.6(3) ?
C7 C8 H8A 108.6 ?
C9 C8 H8A 108.6 ?
C7 C8 H8B 108.6 ?
C9 C8 H8B 108.6 ?
H8A C8 H8B 107.6 ?
N3 C9 C8 111.1(2) ?
N3 C9 H9A 109.4 ?
C8 C9 H9A 109.4 ?
N3 C9 H9B 109.4 ?
C8 C9 H9B 109.4 ?
H9A C9 H9B 108.0 ?
N3 C10 C11 125.7(3) ?
N3 C10 H10 117.2 ?
C11 C10 H10 117.2 ?
C12 C11 C16 119.5(3) ?
C12 C11 C10 116.9(3) ?
C16 C11 C10 123.5(3) ?
C13 C12 C11 119.9(3) ?
C13 C12 H12 120.0 ?
C11 C12 H12 120.0 ?
C12 C13 C14 121.5(3) ?
C12 C13 N4 119.0(3) ?
C14 C13 N4 119.4(3) ?
C15 C14 C13 119.3(3) ?
C15 C14 H14 120.3 ?
C13 C14 H14 120.3 ?
C14 C15 C16 122.1(3) ?
C14 C15 H15 118.9 ?
C16 C15 H15 118.9 ?
O1 C16 C15 119.2(3) ?
O1 C16 C11 123.6(3) ?
C15 C16 C11 117.3(3) ?

loop_
_geom_bond_atom_site_label_1
_geom_bond_atom_site_label_2
_geom_bond_distance
_geom_bond_publ_flag
Cu1 O1 1.884(2) yes
Cu1 N3 1.949(2) yes
Cu1 N1 1.952(2) yes
Cu1 Cl1 2.2723(10) yes
O1 C16 1.296(3) ?
O2 N4 1.229(3) ?
O3 N4 1.220(3) ?
N1 C7 1.325(4) ?
N1 C1 1.407(4) ?
N2 C7 1.338(4) ?
N2 C6 1.385(4) ?
N2 H2 0.8600 ?
N3 C10 1.272(3) ?
N3 C9 1.474(3) ?
N4 C13 1.454(4) ?
C1 C2 1.384(4) ?
C1 C6 1.393(4) ?
C2 C3 1.371(5) ?
C2 H2A 0.9300 ?
C3 C4 1.395(5) ?
C3 H3 0.9300 ?
C4 C5 1.373(5) ?
C4 H4 0.9300 ?
C5 C6 1.381(4) ?
C5 H5 0.9300 ?
C7 C8 1.489(4) ?
C8 C9 1.511(4) ?
C8 H8A 0.9700 ?
C8 H8B 0.9700 ?
C9 H9A 0.9700 ?
C9 H9B 0.9700 ?
C10 C11 1.445(4) ?
C10 H10 0.9300 ?
C11 C12 1.403(4) ?
C11 C16 1.427(4) ?
C12 C13 1.372(4) ?
C12 H12 0.9300 ?
C13 C14 1.385(4) ?
C14 C15 1.360(4) ?
C14 H14 0.9300 ?
C15 C16 1.416(4) ?
C15 H15 0.9300 ?

loop_
_geom_torsion_atom_site_label_1
_geom_torsion_atom_site_label_2
_geom_torsion_atom_site_label_3
_geom_torsion_atom_site_label_4
_geom_torsion
N3 Cu1 O1 C16 -4.5(3)
N1 Cu1 O1 C16 102.2(3)
Cl1 Cu1 O1 C16 -140.6(3)
O1 Cu1 N1 C7 -112.6(3)
N3 Cu1 N1 C7 -5.9(3)
Cl1 Cu1 N1 C7 130.9(2)
O1 Cu1 N1 C1 73.2(3)
N3 Cu1 N1 C1 179.8(3)
Cl1 Cu1 N1 C1 -43.3(3)
O1 Cu1 N3 C10 -2.4(3)
N1 Cu1 N3 C10 -151.2(3)
Cl1 Cu1 N3 C10 101.3(3)
O1 Cu1 N3 C9 -178.8(2)
N1 Cu1 N3 C9 32.4(2)
Cl1 Cu1 N3 C9 -75.1(2)
C7 N1 C1 C2 175.4(3)
Cu1 N1 C1 C2 -9.5(5)
C7 N1 C1 C6 -1.8(3)
Cu1 N1 C1 C6 173.3(2)
C6 C1 C2 C3 -1.7(5)
N1 C1 C2 C3 -178.6(3)
C1 C2 C3 C4 -1.0(5)
C2 C3 C4 C5 2.7(6)
C3 C4 C5 C6 -1.5(6)
C4 C5 C6 N2 177.7(3)
C4 C5 C6 C1 -1.2(5)
C7 N2 C6 C5 -179.3(4)
C7 N2 C6 C1 -0.3(3)
C2 C1 C6 C5 2.9(5)
N1 C1 C6 C5 -179.6(3)
C2 C1 C6 N2 -176.3(3)
N1 C1 C6 N2 1.3(3)
C1 N1 C7 N2 1.6(3)
Cu1 N1 C7 N2 -173.72(19)
C1 N1 C7 C8 -175.9(3)
Cu1 N1 C7 C8 8.8(4)
C6 N2 C7 N1 -0.8(4)
C6 N2 C7 C8 176.7(3)
N1 C7 C8 C9 -35.2(4)
N2 C7 C8 C9 147.6(3)
C10 N3 C9 C8 121.2(3)
Cu1 N3 C9 C8 -62.2(3)
C7 C8 C9 N3 61.7(4)
C9 N3 C10 C11 -179.4(3)
Cu1 N3 C10 C11 4.2(5)
N3 C10 C11 C12 177.4(3)
N3 C10 C11 C16 0.6(5)
C16 C11 C12 C13 2.0(4)
C10 C11 C12 C13 -175.0(3)
C11 C12 C13 C14 2.6(5)
C11 C12 C13 N4 -179.6(3)
O3 N4 C13 C12 -0.2(5)
O2 N4 C13 C12 -178.9(3)
O3 N4 C13 C14 177.6(3)
O2 N4 C13 C14 -1.1(4)
C12 C13 C14 C15 -4.2(5)
N4 C13 C14 C15 178.0(3)
C13 C14 C15 C16 1.1(5)
Cu1 O1 C16 C15 -170.2(2)
Cu1 O1 C16 C11 9.7(5)
C14 C15 C16 O1 -176.8(3)
C14 C15 C16 C11 3.3(5)
C12 C11 C16 O1 175.3(3)
C10 C11 C16 O1 -8.0(5)
C12 C11 C16 C15 -4.8(4)
C10 C11 C16 C15 171.9(3)
